data_1011144
loop_
_publ_author_name
'Dihlstroem, K'

_publ_section_title
;
Ueber den Bau des wahren Antimontetroxyds und des damit isomorphen
Stibiotantalits, Sb Ta O4
;
_journal_coden_ASTM ZAACAB
_journal_name_full
;
Zeitschrift fuer Anorganische und Allgemeine Chemie
;
_journal_page_first 57
_journal_page_last 64
_journal_paper_doi 10.1002/zaac.19382390107
_journal_volume 239
_journal_year 1938
_chemical_compound_source 'from Mesa Grande, California'
_chemical_formula_structural 'Sb (Ta O4)'
_chemical_formula_sum 'O4 Sb Ta'
_chemical_name_mineral Stibiotantalite
_chemical_name_systematic 'Antimony phyllo-tetraoxotantalate'
_space_group_IT_number 33
_symmetry_cell_setting orthorhombic
_symmetry_Int_Tables_number 33
_symmetry_space_group_name_Hall 'P 2c -2n'
_symmetry_space_group_name_H-M 'P n a 21'
_cell_angle_alpha 90
_cell_angle_beta 90
_cell_angle_gamma 90
_cell_formula_units_Z 4
_cell_length_a 4.916
_cell_length_b 5.542
_cell_length_c 11.78
_cell_volume 320.9
_exptl_crystal_density_meas 7.3
_cod_database_code 1011144

loop_
_symmetry_equiv_pos_as_xyz
x,y,z
-x,-y,1/2+z
1/2-x,1/2+y,1/2+z
1/2+x,1/2-y,z

loop_
_atom_site_label
_atom_site_type_symbol
_atom_site_symmetry_multiplicity
_atom_site_Wyckoff_symbol
_atom_site_fract_x
_atom_site_fract_y
_atom_site_fract_z
_atom_site_occupancy
_atom_site_attached_hydrogens
_atom_site_calc_flag
Sb1 Sb3+ 4 a -0.04 0. 0. 1. 0 d
Ta1 Ta5+ 4 a 0. 0.375 0.25 1. 0 d
O1 O2- 4 a 0.16 0.33 0.09 1. 0 d
O2 O2- 4 a 0.75 0.12 0.17 1. 0 d
O3 O2- 4 a 0.25 0.12 0.33 1. 0 d
O4 O2- 4 a 0.84 0.33 0.41 1. 0 d

loop_
_atom_type_symbol
_atom_type_oxidation_number
Sb3+ 3.000
Ta5+ 5.000
O2- -2.000
